data_2002819
loop_
_publ_author_name
'Mueller-Buschbaum, Hk'
'Rabbow, C'
'Panzer, S'

_publ_section_title
;
Roentgenstrukturanalyse von zwei Verbindungen des Kupfertyps Ba M Ln2
O5 (M= Zn, Ln= Sm, Tm) und von Ba Sm Al Zn3 O7
;
_journal_name_full
;
Zeitschrift fuer Naturforschung, Teil B. Anorganische Chemie,
Organische Chemie (42,1987-)
;
_journal_page_first 546
_journal_page_last 548
_journal_volume 52
_journal_year 1997
_chemical_formula_analytical 'Ba1.06 O5 Tm1.94 Zn1.03'
_chemical_formula_structural 'Ba Tm2 Zn O5'
_chemical_formula_sum 'Ba O5 Tm2 Zn'
_chemical_name_systematic 'Barium dithulium zinc oxide'
_space_group_IT_number 62
_symmetry_cell_setting orthorhombic
_symmetry_Int_Tables_number 62
_symmetry_space_group_name_Hall '-P 2ac 2n'
_symmetry_space_group_name_H-M 'P n m a'
_cell_angle_alpha 90
_cell_angle_beta 90
_cell_angle_gamma 90
_cell_formula_units_Z 4
_cell_length_a 12.258(2)
_cell_length_b 5.6837(9)
_cell_length_c 7.010(2)
_cell_volume 488.4
_refine_ls_R_factor_all 0.1293
_cod_database_code 2002819

loop_
_symmetry_equiv_pos_as_xyz
x,y,z
1/2+x,1/2-y,1/2-z
-x,1/2+y,-z
1/2-x,-y,1/2+z
-x,-y,-z
1/2-x,1/2+y,1/2+z
x,1/2-y,z
1/2+x,y,1/2-z

loop_
_atom_site_aniso_label
_atom_site_aniso_U_11
_atom_site_aniso_U_12
_atom_site_aniso_U_13
_atom_site_aniso_U_22
_atom_site_aniso_U_23
_atom_site_aniso_U_33
Tm1 0.00374(5) 0. -0.00047(5) 0.00570(5) 0. 0.00397(5)
Tm2 0.00423(5) 0. 0.00016(6) 0.00548(6) 0. 0.00461(5)
Ba1 0.00717(8) 0. -0.00053(8) 0.00756(8) 0. 0.00916(8)
Zn1 0.0066(2) 0. 0.0006(2) 0.0065(2) 0. 0.0058(2)
O1 0.0217(9) 0.0045(8) 0.0058(7) 0.0190(9) 0.0065(8) 0.0156(7)
O2 0.0206(8) 0.0064(8) 0.0043(7) 0.0093(7) 0.0016(7) 0.0196(7)
O3 0.0096(9) 0. 0.0076(9) 0.035(2) 0. 0.0091(9)

loop_
_atom_site_label
_atom_site_type_symbol
_atom_site_symmetry_multiplicity
_atom_site_Wyckoff_symbol
_atom_site_fract_x
_atom_site_fract_y
_atom_site_fract_z
_atom_site_occupancy
_atom_site_attached_hydrogens
_atom_site_calc_flag
Tm1 Tm3+ 4 c 0.074120(13) 0.25 0.60049(2) 1. 0 d
Tm2 Tm3+ 4 c 0.292170(13) 0.25 0.87863(2) 1. 0 d
Ba1 Ba2+ 4 c 0.39956(2) 0.25 0.42200(3) 1. 0 d
Zn1 Zn2+ 4 c 0.15058(4) 0.25 0.19055(6) 1. 0 d
O1 O2- 8 d 0.2756(2) 0.0006(3) 0.1394(2) 1. 0 d
O2 O2- 8 d 0.06741(15) -0.0013(3) 0.3355(2) 1. 0 d
O3 O2- 4 c 0.1009(2) 0.25 -0.0765(3) 1. 0 d

loop_
_atom_type_symbol
_atom_type_oxidation_number
Tm3+ 3.000
Ba2+ 2.000
Zn2+ 2.000
O2- -2.000
